data_7249811
loop_
_publ_author_name
'Zhu, Yu'
'Lv, Xueli'
'Hong, Jun'
'Wu, Shengxing'
'Li, Zhi'
'Wang, Minyan'
'Jiang, Xinpeng'

_publ_section_title
;
 Amine-Promoted Three-Component Cycloaddition of Bicyclo[1.1.0]butanes
 with Hydroxylamine and Polyformaldehyde Expedient Access to
 2-Oxa-3-azabicyclo[3.1.1]heptanes
;
_journal_name_full 'Green Chemistry'
_journal_paper_doi 10.1039/D4GC05355A
_journal_year 2024
_chemical_formula_moiety 'C26 H26 N2 O2'
_chemical_formula_sum 'C26 H26 N2 O2'
_chemical_formula_weight 398.49
_space_group_crystal_system monoclinic
_space_group_IT_number 14
_space_group_name_Hall '-P 2yn'
_space_group_name_H-M_alt 'P 1 21/n 1'
_atom_sites_solution_hydrogens geom
_atom_sites_solution_primary dual
_audit_creation_date 2023-06-14
_audit_creation_method
;
Olex2 1.5
(compiled 2022.04.07 svn.rca3783a0 for OlexSys, GUI svn.r6498)
;
_audit_update_record
;
2024-06-25 deposited with the CCDC.	2025-01-21 downloaded from the CCDC.
;
_cell_angle_alpha 90
_cell_angle_beta 109.4000(10)
_cell_angle_gamma 90
_cell_formula_units_Z 4
_cell_length_a 7.8217(3)
_cell_length_b 28.8712(10)
_cell_length_c 10.0160(3)
_cell_measurement_reflns_used 9914
_cell_measurement_temperature 170.00
_cell_measurement_theta_max 27.416
_cell_measurement_theta_min 2.576
_cell_volume 2133.41(13)
_computing_cell_refinement 'SAINT V8.40B (Bruker Nano, Inc., 2019)'
_computing_data_collection 'Bruker Instrument Service vV6.2.14'
_computing_data_reduction 'SAINT V8.40B (Bruker Nano, Inc., 2019)'
_computing_molecular_graphics 'Olex2 1.5 (Dolomanov et al., 2009)'
_computing_publication_material 'Olex2 1.5 (Dolomanov et al., 2009)'
_computing_structure_refinement 'SHELXL 2019/2 (Sheldrick, 2015)'
_computing_structure_solution 'SHELXT 2018/2 (Sheldrick, 2018)'
_diffrn_ambient_temperature 170.00
_diffrn_measured_fraction_theta_full 0.999
_diffrn_measured_fraction_theta_max 0.999
_diffrn_measurement_device_type 'zju Bruker D8 Venture'
_diffrn_measurement_method '\w and \f scans'
_diffrn_radiation_type MoK\a
_diffrn_radiation_wavelength 0.71073
_diffrn_reflns_av_R_equivalents 0.0407
_diffrn_reflns_av_unetI/netI 0.0265
_diffrn_reflns_Laue_measured_fraction_full 0.999
_diffrn_reflns_Laue_measured_fraction_max 0.999
_diffrn_reflns_limit_h_max 10
_diffrn_reflns_limit_h_min -10
_diffrn_reflns_limit_k_max 37
_diffrn_reflns_limit_k_min -37
_diffrn_reflns_limit_l_max 13
_diffrn_reflns_limit_l_min -12
_diffrn_reflns_number 30701
_diffrn_reflns_point_group_measured_fraction_full 0.999
_diffrn_reflns_point_group_measured_fraction_max 0.999
_diffrn_reflns_theta_full 25.242
_diffrn_reflns_theta_max 27.495
_diffrn_reflns_theta_min 2.268
_diffrn_source_current 1.4
_diffrn_source_power 0.07
_diffrn_source_voltage 50.0
_exptl_absorpt_coefficient_mu 0.079
_exptl_absorpt_correction_T_max 0.7456
_exptl_absorpt_correction_T_min 0.7081
_exptl_absorpt_correction_type multi-scan
_exptl_absorpt_process_details
;
SADABS-2016/2 (Bruker,2016/2) was used for absorption correction.
wR2(int) was 0.1469 before and 0.0768 after correction.
The Ratio of minimum to maximum transmission is 0.9497.
The \l/2 correction factor is Not present.
;
_exptl_crystal_colour colourless
_exptl_crystal_colour_primary colourless
_exptl_crystal_density_diffrn 1.241
_exptl_crystal_description block
_exptl_crystal_F_000 848
_exptl_crystal_size_max 0.42
_exptl_crystal_size_mid 0.25
_exptl_crystal_size_min 0.23
_refine_diff_density_max 0.180
_refine_diff_density_min -0.178
_refine_diff_density_rms 0.039
_refine_ls_extinction_method none
_refine_ls_goodness_of_fit_ref 1.061
_refine_ls_hydrogen_treatment constr
_refine_ls_matrix_type full
_refine_ls_number_parameters 281
_refine_ls_number_reflns 4889
_refine_ls_number_restraints 21
_refine_ls_restrained_S_all 1.059
_refine_ls_R_factor_all 0.0602
_refine_ls_R_factor_gt 0.0458
_refine_ls_shift/su_max 0.001
_refine_ls_shift/su_mean 0.000
_refine_ls_structure_factor_coef Fsqd
_refine_ls_weighting_details 'w=1/[\s^2^(Fo^2^)+(0.0374P)^2^+0.7411P] where P=(Fo^2^+2Fc^2^)/3'
_refine_ls_weighting_scheme calc
_refine_ls_wR_factor_gt 0.1005
_refine_ls_wR_factor_ref 0.1108
_reflns_Friedel_coverage 0.000
_reflns_number_gt 3974
_reflns_number_total 4889
_reflns_threshold_expression 'I > 2\s(I)'
_cod_data_source_file d4gc05355a2.cif
_cod_data_source_block mo_230612_zy_5_80_0m
_cod_database_code 7249811
_shelx_shelxl_version_number 2019/2
_shelx_space_group_comment
;
The symmetry employed for this shelxl refinement is uniquely defined
by the following loop, which should always be used as a source of
symmetry information in preference to the above space-group names.
They are only intended as comments.
;
_shelx_estimated_absorpt_t_max 0.982
_shelx_estimated_absorpt_t_min 0.968
_olex2_refinement_description
;
1. Fixed Uiso
 At 1.2 times of:
  All C(H) groups, All C(H,H) groups, All C(H,H,H,H) groups
2. Restrained distances
 O1-N1 \\sim O1-N1A
 with sigma of 0.02
 N1-C6 \\sim N1A-C6
 with sigma of 0.02
 N1-C7 \\sim N1A-C7
 with sigma of 0.02
3. Uiso/Uaniso restraints and constraints
C6 \\sim N1 \\sim N1A: within 2A with sigma of 0.01 and sigma for terminal
atoms of 0.02 within 2A
4. Others
 Sof(H7BC)=Sof(H7BD)=Sof(N1A)=1-FVAR(1)
 Sof(H7AA)=Sof(H7AB)=Sof(N1)=FVAR(1)
5.a Ternary CH refined with riding coordinates:
 C8(H8)
5.b Secondary CH2 refined with riding coordinates:
 C7(H7AA,H7AB), C7(H7BC,H7BD), C9(H9A,H9B), C11(H11A,H11B), C13(H13A,H13B),
 C20(H20A,H20B)
5.c Aromatic/amide H refined with riding coordinates:
 C1(H1), C2(H2), C3(H3), C4(H4), C5(H5), C15(H15), C16(H16), C17(H17),
 C18(H18), C19(H19), C22(H22), C23(H23), C24(H24), C25(H25), C26(H26)
;
_olex2_submission_special_instructions 'No special instructions were received'

loop_
_space_group_symop_operation_xyz
'x, y, z'
'-x+1/2, y+1/2, -z+1/2'
'-x, -y, -z'
'x-1/2, -y-1/2, z-1/2'

loop_
_atom_site_label
_atom_site_type_symbol
_atom_site_fract_x
_atom_site_fract_y
_atom_site_fract_z
_atom_site_U_iso_or_equiv
_atom_site_adp_type
_atom_site_occupancy
_atom_site_site_symmetry_order
_atom_site_calc_flag
_atom_site_refinement_flags_posn
_atom_site_refinement_flags_adp
_atom_site_refinement_flags_occupancy
_atom_site_disorder_assembly
_atom_site_disorder_group
O1 O 0.77590(12) 0.59907(3) 0.74914(10) 0.0349(2) Uani 1 1 d D . . . .
O2 O 0.43214(14) 0.53301(4) 0.61865(11) 0.0438(3) Uani 1 1 d . . . . .
N2 N 0.47448(14) 0.59323(4) 0.48861(11) 0.0303(2) Uani 1 1 d . . . . .
C1 C 0.86630(19) 0.68459(5) 0.84742(16) 0.0382(3) Uani 1 1 d . . . . .
H1 H 0.759208 0.680961 0.768031 0.046 Uiso 1 1 calc R U . . .
C2 C 0.8960(2) 0.72540(5) 0.92377(16) 0.0425(3) Uani 1 1 d . . . . .
H2 H 0.809118 0.749637 0.896425 0.051 Uiso 1 1 calc R U . . .
C3 C 1.0511(2) 0.73127(6) 1.03964(18) 0.0491(4) Uani 1 1 d . . . . .
H3 H 1.071265 0.759375 1.091896 0.059 Uiso 1 1 calc R U . . .
C4 C 1.1758(2) 0.69595(6) 1.07837(18) 0.0508(4) Uani 1 1 d . . . . .
H4 H 1.282814 0.699951 1.157629 0.061 Uiso 1 1 calc R U . . .
C5 C 1.1482(2) 0.65452(5) 1.00367(17) 0.0445(4) Uani 1 1 d . . . . .
H5 H 1.234891 0.630293 1.032481 0.053 Uiso 1 1 calc R U . . .
C6 C 0.99245(18) 0.64869(5) 0.88611(15) 0.0369(3) Uani 1 1 d D U . . .
C7 C 1.0797(2) 0.56850(5) 0.84868(18) 0.0496(4) Uani 1 1 d D . . . .
H7AA H 1.085244 0.561699 0.946924 0.060 Uiso 0.871(7) 1 calc R U P A 1
H7AB H 1.204494 0.573992 0.848467 0.060 Uiso 0.871(7) 1 calc R U P A 1
H7BC H 1.151751 0.556558 0.943310 0.060 Uiso 0.129(7) 1 calc R U P A 2
H7BD H 1.163136 0.585124 0.809583 0.060 Uiso 0.129(7) 1 calc R U P A 2
C8 C 0.9948(2) 0.52775(6) 0.75209(18) 0.0504(4) Uani 1 1 d . . . . .
H8 H 1.076740 0.500836 0.755862 0.061 Uiso 1 1 calc R U . . .
C9 C 0.8879(2) 0.54614(6) 0.60243(16) 0.0433(4) Uani 1 1 d . . . . .
H9A H 0.854972 0.522191 0.527454 0.052 Uiso 1 1 calc R U . . .
H9B H 0.941677 0.573798 0.573379 0.052 Uiso 1 1 calc R U . . .
C10 C 0.73779(18) 0.55693(5) 0.66745(14) 0.0327(3) Uani 1 1 d . . . . .
C11 C 0.8096(2) 0.51603(5) 0.76805(17) 0.0463(4) Uani 1 1 d . . . . .
H11A H 0.759578 0.485541 0.728870 0.056 Uiso 1 1 calc R U . . .
H11B H 0.804599 0.520631 0.864631 0.056 Uiso 1 1 calc R U . . .
C12 C 0.53493(18) 0.55970(4) 0.58717(13) 0.0309(3) Uani 1 1 d . . . . .
C13 C 0.28000(18) 0.60159(5) 0.42782(14) 0.0344(3) Uani 1 1 d . . . . .
H13A H 0.213976 0.573690 0.441325 0.041 Uiso 1 1 calc R U . . .
H13B H 0.248137 0.606903 0.324771 0.041 Uiso 1 1 calc R U . . .
C14 C 0.21942(18) 0.64289(5) 0.49403(15) 0.0347(3) Uani 1 1 d . . . . .
C15 C 0.0699(2) 0.66807(6) 0.4157(2) 0.0496(4) Uani 1 1 d . . . . .
H15 H 0.009046 0.660469 0.319229 0.059 Uiso 1 1 calc R U . . .
C16 C 0.0082(3) 0.70469(6) 0.4782(3) 0.0676(6) Uani 1 1 d . . . . .
H16 H -0.095869 0.721720 0.424511 0.081 Uiso 1 1 calc R U . . .
C17 C 0.0968(3) 0.71625(6) 0.6167(3) 0.0700(6) Uani 1 1 d . . . . .
H17 H 0.054223 0.741260 0.658723 0.084 Uiso 1 1 calc R U . . .
C18 C 0.2465(3) 0.69182(6) 0.6945(2) 0.0632(5) Uani 1 1 d . . . . .
H18 H 0.308495 0.700067 0.790226 0.076 Uiso 1 1 calc R U . . .
C19 C 0.3080(2) 0.65515(6) 0.63413(17) 0.0476(4) Uani 1 1 d . . . . .
H19 H 0.411591 0.638186 0.688936 0.057 Uiso 1 1 calc R U . . .
C20 C 0.58938(18) 0.62543(5) 0.44464(14) 0.0335(3) Uani 1 1 d . . . . .
H20A H 0.714122 0.623823 0.513134 0.040 Uiso 1 1 calc R U . . .
H20B H 0.544126 0.657341 0.446962 0.040 Uiso 1 1 calc R U . . .
C21 C 0.59492(17) 0.61550(5) 0.29764(14) 0.0318(3) Uani 1 1 d . . . . .
C22 C 0.5820(2) 0.57088(5) 0.24426(15) 0.0393(3) Uani 1 1 d . . . . .
H22 H 0.563663 0.545513 0.298407 0.047 Uiso 1 1 calc R U . . .
C23 C 0.5960(2) 0.56336(7) 0.11118(17) 0.0519(4) Uani 1 1 d . . . . .
H23 H 0.586767 0.532798 0.074310 0.062 Uiso 1 1 calc R U . . .
C24 C 0.6232(2) 0.60026(8) 0.03204(18) 0.0618(5) Uani 1 1 d . . . . .
H24 H 0.633222 0.595006 -0.058706 0.074 Uiso 1 1 calc R U . . .
C25 C 0.6357(2) 0.64439(8) 0.08519(19) 0.0604(5) Uani 1 1 d . . . . .
H25 H 0.654574 0.669740 0.031251 0.073 Uiso 1 1 calc R U . . .
C26 C 0.6209(2) 0.65196(6) 0.21622(16) 0.0440(4) Uani 1 1 d . . . . .
H26 H 0.628676 0.682676 0.251749 0.053 Uiso 1 1 calc R U . . .
N1 N 0.96767(19) 0.60935(6) 0.7959(3) 0.0361(5) Uani 0.871(7) 1 d D U P A 1
N1A N 0.9460(12) 0.6004(3) 0.8633(15) 0.033(3) Uani 0.129(7) 1 d D U P A 2

loop_
_atom_site_aniso_label
_atom_site_aniso_U_11
_atom_site_aniso_U_22
_atom_site_aniso_U_33
_atom_site_aniso_U_23
_atom_site_aniso_U_13
_atom_site_aniso_U_12
O1 0.0310(5) 0.0331(5) 0.0366(5) -0.0067(4) 0.0061(4) 0.0035(4)
O2 0.0444(6) 0.0384(6) 0.0522(6) 0.0081(5) 0.0208(5) -0.0067(4)
N2 0.0295(5) 0.0306(6) 0.0315(5) -0.0002(4) 0.0110(4) -0.0016(4)
C1 0.0374(7) 0.0335(7) 0.0434(8) 0.0004(6) 0.0130(6) 0.0004(6)
C2 0.0483(8) 0.0312(7) 0.0524(9) 0.0018(6) 0.0225(7) 0.0015(6)
C3 0.0580(10) 0.0378(8) 0.0521(9) -0.0122(7) 0.0190(8) -0.0060(7)
C4 0.0471(9) 0.0516(10) 0.0470(9) -0.0120(7) 0.0065(7) -0.0036(7)
C5 0.0393(8) 0.0412(8) 0.0481(8) -0.0056(7) 0.0080(6) 0.0027(6)
C6 0.0340(7) 0.0331(7) 0.0425(7) -0.0038(6) 0.0112(6) -0.0008(6)
C7 0.0416(8) 0.0418(9) 0.0546(9) -0.0080(7) 0.0012(7) 0.0139(7)
C8 0.0443(8) 0.0386(8) 0.0590(10) -0.0102(7) 0.0045(7) 0.0161(7)
C9 0.0375(7) 0.0444(9) 0.0487(8) -0.0132(7) 0.0153(6) 0.0046(6)
C10 0.0365(7) 0.0277(7) 0.0333(6) -0.0029(5) 0.0110(6) 0.0022(5)
C11 0.0545(9) 0.0309(7) 0.0470(8) 0.0020(6) 0.0081(7) 0.0078(7)
C12 0.0366(7) 0.0280(6) 0.0304(6) -0.0031(5) 0.0141(5) -0.0006(5)
C13 0.0314(6) 0.0359(7) 0.0340(7) -0.0052(6) 0.0082(5) -0.0002(5)
C14 0.0354(7) 0.0291(7) 0.0441(7) -0.0012(6) 0.0191(6) -0.0037(5)
C15 0.0373(8) 0.0402(8) 0.0705(11) 0.0015(8) 0.0169(7) 0.0011(6)
C16 0.0495(10) 0.0397(9) 0.1210(18) 0.0014(11) 0.0382(11) 0.0079(8)
C17 0.0825(14) 0.0350(9) 0.1204(18) -0.0192(11) 0.0710(14) -0.0109(9)
C18 0.0914(15) 0.0475(10) 0.0681(12) -0.0186(9) 0.0501(11) -0.0133(10)
C19 0.0627(10) 0.0401(8) 0.0452(8) -0.0058(7) 0.0250(8) -0.0017(7)
C20 0.0372(7) 0.0285(7) 0.0352(7) 0.0008(5) 0.0125(6) -0.0044(5)
C21 0.0286(6) 0.0338(7) 0.0328(6) 0.0055(5) 0.0098(5) 0.0007(5)
C22 0.0446(8) 0.0378(8) 0.0356(7) 0.0026(6) 0.0134(6) 0.0028(6)
C23 0.0510(9) 0.0636(11) 0.0411(8) -0.0081(8) 0.0155(7) 0.0112(8)
C24 0.0524(10) 0.1032(16) 0.0360(8) 0.0095(9) 0.0230(7) 0.0128(10)
C25 0.0585(11) 0.0789(14) 0.0498(10) 0.0243(9) 0.0259(8) 0.0001(9)
C26 0.0399(8) 0.0449(9) 0.0465(8) 0.0137(7) 0.0135(6) -0.0027(6)
N1 0.0279(7) 0.0357(8) 0.0408(12) -0.0061(7) 0.0060(6) 0.0033(5)
N1A 0.029(4) 0.031(4) 0.032(5) -0.002(4) 0.003(4) 0.004(3)

loop_
_atom_type_symbol
_atom_type_description
_atom_type_scat_dispersion_real
_atom_type_scat_dispersion_imag
_atom_type_scat_source
C C 0.0033 0.0016 'International Tables Vol C Tables 4.2.6.8 and 6.1.1.4'
H H 0.0000 0.0000 'International Tables Vol C Tables 4.2.6.8 and 6.1.1.4'
N N 0.0061 0.0033 'International Tables Vol C Tables 4.2.6.8 and 6.1.1.4'
O O 0.0106 0.0060 'International Tables Vol C Tables 4.2.6.8 and 6.1.1.4'

loop_
_geom_angle_atom_site_label_1
_geom_angle_atom_site_label_2
_geom_angle_atom_site_label_3
_geom_angle
_geom_angle_site_symmetry_1
_geom_angle_site_symmetry_3
_geom_angle_publ_flag
C10 O1 N1 110.73(10) . . ?
N1A O1 C10 115.8(3) . . ?
C12 N2 C13 119.14(11) . . ?
C12 N2 C20 125.17(11) . . ?
C13 N2 C20 115.47(11) . . ?
C2 C1 H1 119.8 . . ?
C2 C1 C6 120.45(14) . . ?
C6 C1 H1 119.8 . . ?
C1 C2 H2 119.7 . . ?
C1 C2 C3 120.54(14) . . ?
C3 C2 H2 119.7 . . ?
C2 C3 H3 120.4 . . ?
C4 C3 C2 119.24(15) . . ?
C4 C3 H3 120.4 . . ?
C3 C4 H4 119.4 . . ?
C3 C4 C5 121.18(15) . . ?
C5 C4 H4 119.4 . . ?
C4 C5 H5 120.2 . . ?
C4 C5 C6 119.64(14) . . ?
C6 C5 H5 120.2 . . ?
C1 C6 C5 118.94(13) . . ?
C1 C6 N1 118.81(13) . . ?
C1 C6 N1A 123.9(4) . . ?
C5 C6 N1 121.90(13) . . ?
C5 C6 N1A 110.7(4) . . ?
H7AA C7 H7AB 108.4 . . ?
H7BC C7 H7BD 107.9 . . ?
C8 C7 H7AA 110.1 . . ?
C8 C7 H7AB 110.1 . . ?
C8 C7 H7BC 109.1 . . ?
C8 C7 H7BD 109.1 . . ?
N1 C7 H7AA 110.1 . . ?
N1 C7 H7AB 110.1 . . ?
N1 C7 C8 108.10(13) . . ?
N1A C7 H7BC 109.1 . . ?
N1A C7 H7BD 109.1 . . ?
N1A C7 C8 112.3(4) . . ?
C7 C8 H8 115.9 . . ?
C7 C8 C9 109.30(13) . . ?
C7 C8 C11 109.13(13) . . ?
C9 C8 H8 115.9 . . ?
C11 C8 H8 115.9 . . ?
C11 C8 C9 87.25(11) . . ?
C8 C9 H9A 114.6 . . ?
C8 C9 H9B 114.6 . . ?
C8 C9 C10 84.44(11) . . ?
H9A C9 H9B 111.7 . . ?
C10 C9 H9A 114.6 . . ?
C10 C9 H9B 114.6 . . ?
O1 C10 C9 111.41(11) . . ?
O1 C10 C11 108.40(11) . . ?
O1 C10 C12 103.78(10) . . ?
C11 C10 C9 87.59(11) . . ?
C12 C10 C9 126.12(11) . . ?
C12 C10 C11 118.50(12) . . ?
C8 C11 H11A 114.5 . . ?
C8 C11 H11B 114.5 . . ?
C10 C11 C8 85.11(12) . . ?
C10 C11 H11A 114.5 . . ?
C10 C11 H11B 114.5 . . ?
H11A C11 H11B 111.6 . . ?
O2 C12 N2 122.49(12) . . ?
O2 C12 C10 119.16(12) . . ?
N2 C12 C10 118.26(11) . . ?
N2 C13 H13A 109.1 . . ?
N2 C13 H13B 109.1 . . ?
N2 C13 C14 112.45(11) . . ?
H13A C13 H13B 107.8 . . ?
C14 C13 H13A 109.1 . . ?
C14 C13 H13B 109.1 . . ?
C15 C14 C13 119.68(13) . . ?
C15 C14 C19 118.99(14) . . ?
C19 C14 C13 121.30(13) . . ?
C14 C15 H15 120.0 . . ?
C14 C15 C16 119.92(18) . . ?
C16 C15 H15 120.0 . . ?
C15 C16 H16 119.8 . . ?
C17 C16 C15 120.35(19) . . ?
C17 C16 H16 119.8 . . ?
C16 C17 H17 120.0 . . ?
C18 C17 C16 120.04(17) . . ?
C18 C17 H17 120.0 . . ?
C17 C18 H18 119.9 . . ?
C17 C18 C19 120.16(19) . . ?
C19 C18 H18 119.9 . . ?
C14 C19 H19 119.7 . . ?
C18 C19 C14 120.54(17) . . ?
C18 C19 H19 119.7 . . ?
N2 C20 H20A 109.0 . . ?
N2 C20 H20B 109.0 . . ?
N2 C20 C21 113.09(11) . . ?
H20A C20 H20B 107.8 . . ?
C21 C20 H20A 109.0 . . ?
C21 C20 H20B 109.0 . . ?
C22 C21 C20 121.95(12) . . ?
C22 C21 C26 119.00(13) . . ?
C26 C21 C20 119.00(13) . . ?
C21 C22 H22 120.1 . . ?
C21 C22 C23 119.75(14) . . ?
C23 C22 H22 120.1 . . ?
C22 C23 H23 119.9 . . ?
C24 C23 C22 120.30(17) . . ?
C24 C23 H23 119.9 . . ?
C23 C24 H24 120.1 . . ?
C25 C24 C23 119.77(15) . . ?
C25 C24 H24 120.1 . . ?
C24 C25 H25 120.0 . . ?
C24 C25 C26 120.08(16) . . ?
C26 C25 H25 120.0 . . ?
C21 C26 H26 119.5 . . ?
C25 C26 C21 121.10(16) . . ?
C25 C26 H26 119.5 . . ?
O1 N1 C7 112.61(15) . . ?
C6 N1 O1 106.09(13) . . ?
C6 N1 C7 118.42(16) . . ?
O1 N1A C6 105.6(7) . . ?
C7 N1A O1 114.5(7) . . ?
C7 N1A C6 118.9(9) . . ?

loop_
_geom_bond_atom_site_label_1
_geom_bond_atom_site_label_2
_geom_bond_distance
_geom_bond_site_symmetry_2
_geom_bond_publ_flag
O1 C10 1.4408(15) . ?
O1 N1 1.4460(17) . ?
O1 N1A 1.438(9) . ?
O2 C12 1.2280(16) . ?
N2 C12 1.3509(17) . ?
N2 C13 1.4587(16) . ?
N2 C20 1.4592(16) . ?
C1 H1 0.9500 . ?
C1 C2 1.382(2) . ?
C1 C6 1.3942(19) . ?
C2 H2 0.9500 . ?
C2 C3 1.383(2) . ?
C3 H3 0.9500 . ?
C3 C4 1.375(2) . ?
C4 H4 0.9500 . ?
C4 C5 1.389(2) . ?
C5 H5 0.9500 . ?
C5 C6 1.395(2) . ?
C6 N1 1.424(2) . ?
C6 N1A 1.441(10) . ?
C7 H7AA 0.9900 . ?
C7 H7AB 0.9900 . ?
C7 H7BC 0.9900 . ?
C7 H7BD 0.9900 . ?
C7 C8 1.528(2) . ?
C7 N1 1.460(2) . ?
C7 N1A 1.436(10) . ?
C8 H8 1.0000 . ?
C8 C9 1.548(2) . ?
C8 C11 1.547(2) . ?
C9 H9A 0.9900 . ?
C9 H9B 0.9900 . ?
C9 C10 1.5519(19) . ?
C10 C11 1.5328(19) . ?
C10 C12 1.5241(18) . ?
C11 H11A 0.9900 . ?
C11 H11B 0.9900 . ?
C13 H13A 0.9900 . ?
C13 H13B 0.9900 . ?
C13 C14 1.5149(18) . ?
C14 C15 1.379(2) . ?
C14 C19 1.389(2) . ?
C15 H15 0.9500 . ?
C15 C16 1.394(2) . ?
C16 H16 0.9500 . ?
C16 C17 1.370(3) . ?
C17 H17 0.9500 . ?
C17 C18 1.368(3) . ?
C18 H18 0.9500 . ?
C18 C19 1.382(2) . ?
C19 H19 0.9500 . ?
C20 H20A 0.9900 . ?
C20 H20B 0.9900 . ?
C20 C21 1.5146(18) . ?
C21 C22 1.386(2) . ?
C21 C26 1.3874(19) . ?
C22 H22 0.9500 . ?
C22 C23 1.390(2) . ?
C23 H23 0.9500 . ?
C23 C24 1.386(3) . ?
C24 H24 0.9500 . ?
C24 C25 1.372(3) . ?
C25 H25 0.9500 . ?
C25 C26 1.373(2) . ?
C26 H26 0.9500 . ?

loop_
_geom_torsion_atom_site_label_1
_geom_torsion_atom_site_label_2
_geom_torsion_atom_site_label_3
_geom_torsion_atom_site_label_4
_geom_torsion
_geom_torsion_site_symmetry_1
_geom_torsion_site_symmetry_2
_geom_torsion_site_symmetry_3
_geom_torsion_site_symmetry_4
_geom_torsion_publ_flag
O1 C10 C11 C8 -82.50(12) . . . . ?
O1 C10 C12 O2 -110.54(13) . . . . ?
O1 C10 C12 N2 66.10(14) . . . . ?
N2 C13 C14 C15 151.43(13) . . . . ?
N2 C13 C14 C19 -30.71(18) . . . . ?
N2 C20 C21 C22 -32.71(18) . . . . ?
N2 C20 C21 C26 149.91(12) . . . . ?
C1 C2 C3 C4 -0.1(2) . . . . ?
C1 C6 N1 O1 -41.2(2) . . . . ?
C1 C6 N1 C7 -168.89(17) . . . . ?
C1 C6 N1A O1 23.3(13) . . . . ?
C1 C6 N1A C7 153.5(6) . . . . ?
C2 C1 C6 C5 0.5(2) . . . . ?
C2 C1 C6 N1 -172.91(17) . . . . ?
C2 C1 C6 N1A 149.7(8) . . . . ?
C2 C3 C4 C5 -0.3(3) . . . . ?
C3 C4 C5 C6 0.8(3) . . . . ?
C4 C5 C6 C1 -0.9(2) . . . . ?
C4 C5 C6 N1 172.31(19) . . . . ?
C4 C5 C6 N1A -153.9(7) . . . . ?
C5 C6 N1 O1 145.57(15) . . . . ?
C5 C6 N1 C7 17.9(3) . . . . ?
C5 C6 N1A O1 174.7(6) . . . . ?
C5 C6 N1A C7 -55.1(13) . . . . ?
C6 C1 C2 C3 0.0(2) . . . . ?
C7 C8 C9 C10 -80.30(14) . . . . ?
C7 C8 C11 C10 80.11(13) . . . . ?
C8 C7 N1 O1 40.4(2) . . . . ?
C8 C7 N1 C6 164.91(17) . . . . ?
C8 C7 N1A O1 -23.2(13) . . . . ?
C8 C7 N1A C6 -149.3(8) . . . . ?
C8 C9 C10 O1 79.54(12) . . . . ?
C8 C9 C10 C11 -29.30(11) . . . . ?
C8 C9 C10 C12 -153.39(13) . . . . ?
C9 C8 C11 C10 -29.38(10) . . . . ?
C9 C10 C11 C8 29.28(11) . . . . ?
C9 C10 C12 O2 119.35(15) . . . . ?
C9 C10 C12 N2 -64.01(18) . . . . ?
C10 O1 N1 C6 -174.52(14) . . . . ?
C10 O1 N1 C7 -43.5(2) . . . . ?
C10 O1 N1A C6 154.7(6) . . . . ?
C10 O1 N1A C7 22.0(13) . . . . ?
C11 C8 C9 C10 29.02(10) . . . . ?
C11 C10 C12 O2 9.66(18) . . . . ?
C11 C10 C12 N2 -173.70(12) . . . . ?
C12 N2 C13 C14 100.17(14) . . . . ?
C12 N2 C20 C21 108.03(14) . . . . ?
C12 C10 C11 C8 159.71(12) . . . . ?
C13 N2 C12 O2 6.83(19) . . . . ?
C13 N2 C12 C10 -169.70(11) . . . . ?
C13 N2 C20 C21 -77.45(14) . . . . ?
C13 C14 C15 C16 176.82(14) . . . . ?
C13 C14 C19 C18 -177.44(14) . . . . ?
C14 C15 C16 C17 0.9(3) . . . . ?
C15 C14 C19 C18 0.4(2) . . . . ?
C15 C16 C17 C18 -0.1(3) . . . . ?
C16 C17 C18 C19 -0.6(3) . . . . ?
C17 C18 C19 C14 0.4(3) . . . . ?
C19 C14 C15 C16 -1.1(2) . . . . ?
C20 N2 C12 O2 -178.83(12) . . . . ?
C20 N2 C12 C10 4.65(18) . . . . ?
C20 N2 C13 C14 -74.71(14) . . . . ?
C20 C21 C22 C23 -177.12(13) . . . . ?
C20 C21 C26 C25 176.82(14) . . . . ?
C21 C22 C23 C24 0.2(2) . . . . ?
C22 C21 C26 C25 -0.6(2) . . . . ?
C22 C23 C24 C25 -0.3(3) . . . . ?
C23 C24 C25 C26 -0.1(3) . . . . ?
C24 C25 C26 C21 0.6(3) . . . . ?
C26 C21 C22 C23 0.3(2) . . . . ?
N1 O1 C10 C9 -23.19(18) . . . . ?
N1 O1 C10 C11 71.56(17) . . . . ?
N1 O1 C10 C12 -161.62(14) . . . . ?
N1 C7 C8 C9 27.3(2) . . . . ?
N1 C7 C8 C11 -66.5(2) . . . . ?
N1A O1 C10 C9 -57.6(8) . . . . ?
N1A O1 C10 C11 37.2(8) . . . . ?
N1A O1 C10 C12 164.0(8) . . . . ?
N1A C7 C8 C9 60.9(8) . . . . ?
N1A C7 C8 C11 -32.9(8) . . . . ?
